data_4326739
loop_
_publ_author_name
'Rosario M. P. Colodrero'
'Aurelio Cabeza'
'Pascual Olivera-Pastor'
'Duane Choquesillo-Lazarte'
'Juan M. Garcia-Ruiz'
'Adele Turner'
'Gheorghe Ilia'
'Bianca Maranescu'
'Konstantinos E. Papathanasiou'
'Gary B. Hix'
'Konstantinos D. Demadis'
'Miguel A. G. Aranda'

_publ_section_title
;
 Divalent Metal Vinylphosphonate Layered Materials: Compositional
 Variability, Structural Peculiarities, Dehydration Behavior, and
 Photoluminescent Properties
;
_journal_name_full 'Inorganic Chemistry'
_journal_page_first 11202
_journal_page_last 11211
_journal_paper_doi 10.1021/ic201760w
_journal_volume 50
_journal_year 2011
_chemical_formula_sum 'C2 H5 Co O4 P'
_chemical_formula_weight 182.93
_space_group_IT_number 31
_symmetry_cell_setting orthorhombic
_symmetry_space_group_name_Hall 'P 2ac -2'
_symmetry_space_group_name_H-M 'P m n 21'
_audit_author_name au
_audit_creation_date 2008-05-09T22:53
_audit_creation_method 'from EXP file using GSAS2CIF'
_audit_update_record
; 2008-05-09T22:53  Initial CIF as created by GSAS2CIF

;
_cell_angle_alpha 90.0
_cell_angle_beta 90.0
_cell_angle_gamma 90.0
_cell_formula_units_Z 2
_cell_length_a 5.66454(23)
_cell_length_b 9.82816(32)
_cell_length_c 4.79868(21)
_cell_volume 267.152(18)
_computing_structure_refinement GSAS
_diffrn_radiation_probe x-ray
_diffrn_radiation_wavelength 1.5406
_exptl_absorpt_correction_T_max 1.00000
_exptl_absorpt_correction_T_min 1.00000
_exptl_absorpt_process_details
;   GSAS Absorption/surface roughness correction: function number 0

 No correction is applied.

;
_pd_block_id 2008-05-09T22:53|MV2_TASC_PMN21_B|au|
_pd_calc_method 'Rietveld Refinement'
_pd_meas_2theta_range_inc 0.017
_pd_meas_2theta_range_max 109.9864
_pd_meas_2theta_range_min 4.0084
_pd_phase_name Co(O3PCH=CH2)H2O
_pd_proc_2theta_range_inc 0.017
_pd_proc_2theta_range_max 109.77943
_pd_proc_2theta_range_min 3.80143
_pd_proc_info_datetime 2008-05-09T22:53:20
_pd_proc_ls_background_function
;   GSAS Background function number 7 with 10 terms.

 Linear interpolation

      1:    25121.1     2:    23503.2     3:    21952.7     4:    19998.8    

      5:    18537.5     6:    17263.4     7:    16193.2     8:    15233.7    

      9:    14489.0    10:    13844.1    

;
_pd_proc_ls_peak_cutoff 0.00300
_pd_proc_ls_pref_orient_corr
;   March-Dollase

 AXIS  1 Ratio=   0.76968  h= 0.000  k= 1.000  l= 0.000

 Prefered orientation correction range: Min=   0.67526, Max=   2.19311

;
_pd_proc_ls_profile_function
;

 CW Profile function number 3 with  19 terms

 Pseudovoigt profile coefficients as parameterized in

 P. Thompson, D.E. Cox & J.B. Hastings (1987). J. Appl. Cryst.,20,79-83.

 Asymmetry correction of L.W. Finger, D.E. Cox & A. P. Jephcoat (1994).

 J. Appl. Cryst.,27,892-900.








 Peak tails are ignored  where the intensity is below 0.0030 times the peak

   Aniso. broadening axis   0.0   0.0   1.0

;
_pd_proc_ls_prof_R_factor 0.0070
_pd_proc_ls_prof_wR_expected 0.0073
_pd_proc_ls_prof_wR_factor 0.0101
_refine_ls_goodness_of_fit_all 1.41
_refine_ls_matrix_type full
_refine_ls_number_parameters 33
_refine_ls_number_restraints 10
_refine_ls_R_Fsqd_factor 0.11560
_refine_ls_shift/su_max 0.14
_refine_ls_shift/su_mean 0.01
_reflns_d_resolution_high 1.255
_reflns_d_resolution_low 4.914
_reflns_limit_h_max 4
_reflns_limit_h_min 0
_reflns_limit_k_max 8
_reflns_limit_k_min 0
_reflns_limit_l_max 3
_reflns_limit_l_min 0
_reflns_number_total 95
_cod_data_source_file ic201760w_si_002_1.cif
_cod_data_source_block Co(O3PCH=CH2)H2O_PMN21_B_publ
_cod_original_cell_volume 267.152(22)
_cod_original_formula_sum 'H5 C2 Co O4 P'
_cod_database_code 4326739

loop_
_symmetry_equiv_pos_site_id
_symmetry_equiv_pos_as_xyz
1 +x,+y,+z
2 -x,+y,+z
3 +x+1/2,-y,+z+1/2
4 -x+1/2,-y,+z+1/2

loop_
_atom_site_type_symbol
_atom_site_label
_atom_site_fract_x
_atom_site_fract_y
_atom_site_fract_z
_atom_site_occupancy
_atom_site_thermal_displace_type
_atom_site_U_iso_or_equiv
_atom_site_symmetry_multiplicity
Co Co 0.5 0.02396(33) 0.2086(12) 1.0 Uiso 0.01 2
P P 0.5 -0.1658(4) 0.7815(12) 1.0 Uiso 0.01 2
O O1 0.2806(7) -0.0990(5) 0.9102(15) 1.0 Uiso 0.01 4
O O2 0.5 -0.1447(9) 0.4633(13) 1.0 Uiso 0.01 2
C C1 0.5 -0.3445(6) 0.8599(17) 1.0 Uiso 0.01 2
C C2 0.5 -0.4382(8) 0.6616(24) 1.0 Uiso 0.01 2
O O3 0.5 0.1890(11) -0.1104(21) 1.0 Uiso 0.01 2

loop_
_atom_type_symbol
_atom_type_number_in_cell
_atom_type_scat_dispersion_real
_atom_type_scat_dispersion_imag
_atom_type_scat_Cromer_Mann_a1
_atom_type_scat_Cromer_Mann_a2
_atom_type_scat_Cromer_Mann_a3
_atom_type_scat_Cromer_Mann_a4
_atom_type_scat_Cromer_Mann_b1
_atom_type_scat_Cromer_Mann_b2
_atom_type_scat_Cromer_Mann_b3
_atom_type_scat_Cromer_Mann_b4
_atom_type_scat_Cromer_Mann_c
_atom_type_scat_source
Co 2.0 0.000 0.000 12.2841 4.27910 7.34090 0.27840 4.00340 13.5359 2.34880 71.1692 1.01180 International_Tables_Vol_C
P 2.0 0.000 0.000 6.43450 1.90670 4.17910 27.1570 1.78000 0.52600 1.49080 68.1645 1.11490 International_Tables_Vol_C
O 8.0 0.000 0.000 3.04850 13.2771 2.28680 5.70110 1.54630 0.32390 0.86700 32.9089 0.25080 International_Tables_Vol_C
C 4.0 0.000 0.000 2.31000 20.8439 1.02000 10.2075 1.58860 0.56870 0.86500 51.6512 0.21560 International_Tables_Vol_C

loop_
_geom_angle_atom_site_label_1
_geom_angle_atom_site_label_2
_geom_angle_atom_site_label_3
_geom_angle
_geom_angle_site_symmetry_1
_geom_angle_site_symmetry_3
_geom_angle_publ_flag
O1 Co O1 67.10(22) 1_554 2_654 n
O1 Co O1 160.87(26) 1_554 3_554 n
O1 Co O1 93.84(15) 1_554 4_554 n
O1 Co O2 86.86(23) 1_554 1_555 n
O1 Co O3 87.4(4) 1_554 1_555 n
O1 Co O1 93.84(15) 2_654 3_554 n
O1 Co O1 160.87(26) 2_654 4_554 n
O1 Co O2 86.86(23) 2_654 1_555 n
O1 Co O3 87.4(4) 2_654 1_555 n
O1 Co O1 105.1(4) 3_554 4_554 n
O1 Co O2 90.56(31) 3_554 1_555 n
O1 Co O3 93.65(34) 3_554 1_555 n
O1 Co O2 90.56(31) 4_554 1_555 n
O1 Co O3 93.65(34) 4_554 1_555 n
O2 Co O3 173.1(5) 1_555 1_555 n
O1 P O1 108.1(5) 1_555 2_655 n
O1 P O2 109.9(4) 1_555 1_555 n
O1 P C1 109.50(32) 1_555 1_555 n
O1 P O2 109.9(4) 2_655 1_555 n
O1 P C1 109.50(32) 2_655 1_555 n
O2 P C1 109.8(4) 1_555 1_555 n
Co O1 Co 123.27(24) 1_556 3_455 n
Co O1 P 92.22(28) 1_556 1_555 n
Co O1 P 127.3(4) 3_455 1_555 n
Co O2 P 134.2(6) 1_555 1_555 n
P C1 C2 122.0(6) 1_555 1_555 n

loop_
_geom_bond_atom_site_label_1
_geom_bond_atom_site_label_2
_geom_bond_distance
_geom_bond_site_symmetry_2
_geom_bond_publ_flag
Co P 2.771(7) 1_554 n
Co O1 2.248(7) 1_554 n
Co O1 2.248(7) 2_654 n
Co O1 2.002(6) 3_554 n
Co O1 2.002(6) 4_554 n
Co O2 2.059(8) 1_555 n
Co O3 2.230(9) 1_555 n
P Co 2.771(7) 1_556 n
P O1 1.5351(26) 1_555 n
P O1 1.5351(26) 2_655 n
P O2 1.541(4) 1_555 n
P C1 1.796(4) 1_555 n
O1 Co 2.248(7) 1_556 n
O1 Co 2.002(6) 3_455 n
O1 P 1.5351(26) 1_555 n
O2 Co 2.059(8) 1_555 n
O2 P 1.541(4) 1_555 n
C1 P 1.796(4) 1_555 n
C1 C2 1.324(4) 1_555 n
C2 C1 1.324(4) 1_555 n
O3 Co 2.230(9) 1_555 n
